data_7224002
loop_
_publ_author_name
'Troyano, Javier'
'Perles, Josefina'
'Amo-Ochoa, Pilar'
'Zamora, F\'elix'
'Delgado, Salom\'e'

_publ_section_title
;
 Strong luminescent copper(i) halide coordination polymers and dinuclear
 complexes with thioacetamide and N,N&#x2032;-donor ligands
;
_journal_issue 10
_journal_name_full CrystEngComm
_journal_page_first 1809
_journal_paper_doi 10.1039/C5CE02264A
_journal_volume 18
_journal_year 2016
_chemical_formula_sum 'C7 H9 Cl Cu N2 S'
_chemical_formula_weight 252.21
_chemical_name_common CuClTAA3BP
_space_group_crystal_system monoclinic
_space_group_IT_number 14
_space_group_name_Hall '-P 2ybc'
_space_group_name_H-M_alt 'P 1 21/c 1'
_symmetry_space_group_name_Hall '-P 2ybc'
_symmetry_space_group_name_H-M 'P 1 21/c 1'
_atom_sites_solution_hydrogens geom
_atom_sites_solution_primary direct
_atom_sites_solution_secondary difmap
_audit_update_record
;
2015-09-28 deposited with the CCDC.
2016-01-25 downloaded from the CCDC.
;
_cell_angle_alpha 90
_cell_angle_beta 111.816(9)
_cell_angle_gamma 90
_cell_formula_units_Z 4
_cell_length_a 8.127(3)
_cell_length_b 15.764(11)
_cell_length_c 8.041(3)
_cell_measurement_reflns_used 2637
_cell_measurement_temperature 296.(2)
_cell_measurement_theta_max 27.7688
_cell_measurement_theta_min 2.6094
_cell_volume 956.4(8)
_computing_cell_refinement 'SAINT V7.68A (Bruker AXS, 2009)'
_computing_data_collection 'Bruker Instrument Service v2010.9.0.0'
_computing_data_reduction 'SAINT V7.68A (Bruker AXS, 2009)'
_computing_structure_refinement 'SHELXL-97 (Sheldrick, 2008)'
_computing_structure_solution 'SHELXS-97 (Sheldrick, 2008)'
_diffrn_ambient_temperature 296.(2)
_diffrn_detector_area_resol_mean 8.3333
_diffrn_measured_fraction_theta_full 0.999
_diffrn_measured_fraction_theta_max 0.999
_diffrn_measurement_device_type 'Bruker Kappa Apex II'
_diffrn_radiation_wavelength 0.71073
_diffrn_reflns_av_R_equivalents 0.0240
_diffrn_reflns_av_sigmaI/netI 0.0218
_diffrn_reflns_limit_h_max 9
_diffrn_reflns_limit_h_min -9
_diffrn_reflns_limit_k_max 18
_diffrn_reflns_limit_k_min -18
_diffrn_reflns_limit_l_max 9
_diffrn_reflns_limit_l_min -9
_diffrn_reflns_number 7463
_diffrn_reflns_theta_full 25.10
_diffrn_reflns_theta_max 25.10
_diffrn_reflns_theta_min 2.70
_exptl_absorpt_coefficient_mu 2.725
_exptl_absorpt_correction_T_max 0.95
_exptl_absorpt_correction_T_min 0.74
_exptl_absorpt_correction_type multi-scan
_exptl_absorpt_process_details sadabs
_exptl_crystal_colour 'clear yellow'
_exptl_crystal_density_diffrn 1.752
_exptl_crystal_density_method 'not measured'
_exptl_crystal_description prismatic
_exptl_crystal_F_000 508
_exptl_crystal_size_max 0.230
_exptl_crystal_size_mid 0.050
_exptl_crystal_size_min 0.020
_refine_diff_density_max 0.454
_refine_diff_density_min -0.482
_refine_ls_extinction_method none
_refine_ls_goodness_of_fit_ref 1.000
_refine_ls_hydrogen_treatment refxyz
_refine_ls_matrix_type full
_refine_ls_number_parameters 110
_refine_ls_number_reflns 1698
_refine_ls_number_restraints 0
_refine_ls_restrained_S_all 1.000
_refine_ls_R_factor_all 0.0362
_refine_ls_R_factor_gt 0.0264
_refine_ls_shift/su_max 0.004
_refine_ls_shift/su_mean 0.000
_refine_ls_structure_factor_coef Fsqd
_refine_ls_weighting_details 'calc w=1/[\s^2^(Fo^2^)+(0.0319P)^2^+0.5895P] where P=(Fo^2^+2Fc^2^)/3'
_refine_ls_weighting_scheme calc
_refine_ls_wR_factor_gt 0.0627
_refine_ls_wR_factor_ref 0.0674
_reflns_number_gt 1375
_reflns_number_total 1698
_reflns_threshold_expression >2sigma(I)
_cod_data_source_file c5ce02264a2.cif
_cod_data_source_block C1
_cod_depositor_comments 'Adding full bibliography for 7224002--7224007.cif.'
_cod_database_code 7224002

loop_
_space_group_symop_operation_xyz
'x, y, z'
'-x, y+1/2, -z+1/2'
'-x, -y, -z'
'x, -y-1/2, z-1/2'

loop_
_atom_site_type_symbol
_atom_site_label
_atom_site_fract_x
_atom_site_fract_y
_atom_site_fract_z
_atom_site_U_iso_or_equiv
_atom_site_adp_type
_atom_site_calc_flag
_atom_site_refinement_flags
_atom_site_occupancy
Cu Cu1 0.52464(5) 0.75608(2) 0.12519(5) 0.04710(15) Uani d . 1
Cl Cl1 0.66461(10) 0.88389(4) 0.26131(9) 0.0476(2) Uani d . 1
C C1 0.2742(3) 0.86081(15) -0.2216(3) 0.0307(6) Uani d . 1
C C2 0.1332(4) 0.88150(19) -0.4012(4) 0.0476(7) Uani d . 1
H H2A 0.0182 0.8736 -0.3956 0.071 Uiso calc R 1
H H2B 0.1457 0.8447 -0.4909 0.071 Uiso calc R 1
H H2C 0.1459 0.9394 -0.4314 0.071 Uiso calc R 1
C C3 0.6743(4) 0.57942(16) 0.2028(4) 0.0405(7) Uani d . 1
H H3 0.576 0.5648 0.1023 0.049 Uiso calc R 1
C C4 0.7865(4) 0.51487(16) 0.2966(3) 0.0387(6) Uani d . 1
H H4 0.7613 0.4589 0.2593 0.046 Uiso calc R 1
C C5 0.9372(3) 0.53380(15) 0.4470(3) 0.0277(5) Uani d . 1
C C6 0.9631(4) 0.61922(17) 0.4935(4) 0.0499(8) Uani d . 1
H H6 1.0616 0.6359 0.592 0.06 Uiso calc R 1
C C7 0.8431(4) 0.67953(17) 0.3939(4) 0.0500(8) Uani d . 1
H H7 0.8634 0.7359 0.43 0.06 Uiso calc R 1
N N1 0.3458(3) 0.92425(13) -0.1160(3) 0.0409(6) Uani d . 1
H H1A 0.3123 0.9753 -0.1498 0.049 Uiso calc R 1
H H1B 0.4267 0.9152 -0.0124 0.049 Uiso calc R 1
N N2 0.6992(3) 0.66162(13) 0.2485(3) 0.0337(5) Uani d . 1
S S1 0.33514(9) 0.75781(4) -0.16307(9) 0.03501(18) Uani d . 1

loop_
_atom_site_aniso_label
_atom_site_aniso_U_11
_atom_site_aniso_U_22
_atom_site_aniso_U_33
_atom_site_aniso_U_12
_atom_site_aniso_U_13
_atom_site_aniso_U_23
Cu1 0.0459(3) 0.0275(2) 0.0474(2) 0.00301(15) -0.00634(18) 0.00696(15)
Cl1 0.0534(5) 0.0261(3) 0.0446(4) -0.0046(3) -0.0036(3) 0.0041(3)
C1 0.0277(14) 0.0314(13) 0.0310(13) 0.0016(11) 0.0085(11) 0.0022(11)
C2 0.0471(19) 0.0466(17) 0.0363(16) 0.0118(14) 0.0008(14) 0.0010(13)
C3 0.0411(17) 0.0307(14) 0.0343(14) 0.0028(12) -0.0037(13) -0.0024(11)
C4 0.0459(17) 0.0236(13) 0.0351(15) 0.0028(12) 0.0015(13) -0.0016(11)
C5 0.0270(14) 0.0248(12) 0.0305(13) 0.0022(10) 0.0096(11) 0.0019(10)
C6 0.0381(17) 0.0303(14) 0.0552(18) 0.0024(12) -0.0130(15) -0.0045(13)
C7 0.0458(19) 0.0219(13) 0.061(2) 0.0023(12) -0.0046(16) -0.0047(13)
N1 0.0424(14) 0.0253(11) 0.0405(13) 0.0051(10) -0.0013(11) 0.0038(10)
N2 0.0316(13) 0.0286(11) 0.0356(12) 0.0053(9) 0.0064(10) 0.0034(9)
S1 0.0402(4) 0.0248(3) 0.0331(4) -0.0005(3) 0.0057(3) -0.0002(3)

loop_
_atom_type_symbol
_atom_type_description
_atom_type_scat_dispersion_real
_atom_type_scat_dispersion_imag
_atom_type_scat_source
C C 0.0033 0.0016 'International Tables Vol C Tables 4.2.6.8 and 6.1.1.4'
H H 0.0000 0.0000 'International Tables Vol C Tables 4.2.6.8 and 6.1.1.4'
N N 0.0061 0.0033 'International Tables Vol C Tables 4.2.6.8 and 6.1.1.4'
S S 0.1246 0.1234 'International Tables Vol C Tables 4.2.6.8 and 6.1.1.4'
Cl Cl 0.1484 0.1585 'International Tables Vol C Tables 4.2.6.8 and 6.1.1.4'
Cu Cu 0.3201 1.2651 'International Tables Vol C Tables 4.2.6.8 and 6.1.1.4'

loop_
_geom_angle_atom_site_label_1
_geom_angle_atom_site_label_2
_geom_angle_atom_site_label_3
_geom_angle_site_symmetry_3
_geom_angle
N2 Cu1 S1 . 126.40(6)
N2 Cu1 Cl1 . 105.55(7)
S1 Cu1 Cl1 . 119.40(3)
N2 Cu1 S1 4_576 95.23(7)
S1 Cu1 S1 4_576 108.52(4)
Cl1 Cu1 S1 4_576 93.79(3)
N1 C1 C2 . 117.1(2)
N1 C1 S1 . 122.4(2)
C2 C1 S1 . 120.51(19)
C1 C2 H2A . 109.5
C1 C2 H2B . 109.5
H2A C2 H2B . 109.5
C1 C2 H2C . 109.5
H2A C2 H2C . 109.5
H2B C2 H2C . 109.5
N2 C3 C4 . 123.9(2)
N2 C3 H3 . 118.0
C4 C3 H3 . 118.0
C3 C4 C5 . 120.1(2)
C3 C4 H4 . 119.9
C5 C4 H4 . 119.9
C6 C5 C4 . 115.8(2)
C6 C5 C5 3_766 122.1(3)
C4 C5 C5 3_766 122.1(3)
C7 C6 C5 . 120.3(3)
C7 C6 H6 . 119.8
C5 C6 H6 . 119.8
N2 C7 C6 . 124.0(3)
N2 C7 H7 . 118.0
C6 C7 H7 . 118.0
C1 N1 H1A . 120.0
C1 N1 H1B . 120.0
H1A N1 H1B . 120.0
C3 N2 C7 . 115.9(2)
C3 N2 Cu1 . 124.38(18)
C7 N2 Cu1 . 119.55(17)
C1 S1 Cu1 . 108.13(9)
C1 S1 Cu1 4_575 94.49(9)
Cu1 S1 Cu1 4_575 108.41(4)

loop_
_geom_bond_atom_site_label_1
_geom_bond_atom_site_label_2
_geom_bond_site_symmetry_2
_geom_bond_distance
Cu1 N2 . 2.042(2)
Cu1 S1 . 2.2565(11)
Cu1 Cl1 . 2.3719(14)
Cu1 S1 4_576 2.6957(11)
C1 N1 . 1.301(3)
C1 C2 . 1.508(3)
C1 S1 . 1.712(3)
C2 H2A . 0.96
C2 H2B . 0.96
C2 H2C . 0.96
C3 N2 . 1.342(3)
C3 C4 . 1.387(4)
C3 H3 . 0.93
C4 C5 . 1.397(3)
C4 H4 . 0.93
C5 C6 . 1.393(4)
C5 C5 3_766 1.502(5)
C6 C7 . 1.385(4)
C6 H6 . 0.93
C7 N2 . 1.341(3)
C7 H7 . 0.93
N1 H1A . 0.86
N1 H1B . 0.86
S1 Cu1 4_575 2.6957(11)
